data_2225446
loop_
_publ_author_name
'Lee, Uk'
'Joo, Hea-Chung'
'Park, Ki-Min'

_publ_section_title
;
 Redetermination of heptapotassium nonahydrogen
 bis[\a-hexamolybdoplatinate(IV)] undecahydrate
;
_journal_coeditor_code BR2139
_journal_issue 4
_journal_name_full 'Acta Crystallographica Section E'
_journal_page_first i25
_journal_paper_doi 10.1107/S1600536810008639
_journal_volume 66
_journal_year 2010
_chemical_formula_iupac
;
K7 [H4.5 Pt Mo6 O24]2, 11H2 O
;
_chemical_formula_moiety '7(K +), 2(H4.5 Pt1 Mo6 O24 3.5-), 11(H2 O)'
_chemical_formula_sum 'H31 K7 Mo12 O59 Pt2'
_chemical_formula_weight 2790.39
_chemical_name_systematic
;
heptapotassium nonahydrogen \a-dodecamolybdodiplatinate(IV) undecahydrate
;
_space_group_IT_number 2
_symmetry_cell_setting triclinic
_symmetry_space_group_name_Hall '-P 1'
_symmetry_space_group_name_H-M 'P -1'
_atom_sites_solution_hydrogens difmap
_atom_sites_solution_primary direct
_atom_sites_solution_secondary difmap
_audit_creation_method SHELXL-97
_cell_angle_alpha 67.7920(10)
_cell_angle_beta 68.5420(10)
_cell_angle_gamma 83.465(2)
_cell_formula_units_Z 1
_cell_length_a 10.0430(3)
_cell_length_b 12.1512(4)
_cell_length_c 12.4498(4)
_cell_measurement_reflns_used 9000
_cell_measurement_temperature 148(2)
_cell_measurement_theta_max 28.30
_cell_measurement_theta_min 2.54
_cell_volume 1308.58(7)
_computing_cell_refinement 'SAINT (Bruker, 2009)'
_computing_data_collection 'APEX2 (Bruker, 2009)'
_computing_data_reduction 'SAINT (Bruker, 2009)'
_computing_molecular_graphics 'ORTEP-3 (Farrugia, 1997) and DIAMOND (Brandenburg, 1998)'
_computing_publication_material 'SHELXL97 (Sheldrick, 2008)'
_computing_structure_refinement 'SHELXL97 (Sheldrick, 2008)'
_computing_structure_solution 'SHELXS97 (Sheldrick, 2008)'
_diffrn_ambient_temperature 148(2)
_diffrn_detector_area_resol_mean 10.0
_diffrn_measured_fraction_theta_full 0.999
_diffrn_measured_fraction_theta_max 0.999
_diffrn_measurement_device_type 'Bruker SMART APEXII CCD'
_diffrn_measurement_method '\f and \w scans'
_diffrn_radiation_monochromator 'Bruker HELIOS graded multilayer optics'
_diffrn_radiation_source 'Rotating Anode'
_diffrn_radiation_type MoK\a
_diffrn_radiation_wavelength 0.71073
_diffrn_reflns_av_R_equivalents 0.0314
_diffrn_reflns_av_sigmaI/netI 0.0254
_diffrn_reflns_limit_h_max 12
_diffrn_reflns_limit_h_min -12
_diffrn_reflns_limit_k_max 15
_diffrn_reflns_limit_k_min -15
_diffrn_reflns_limit_l_max 15
_diffrn_reflns_limit_l_min -15
_diffrn_reflns_number 22108
_diffrn_reflns_theta_full 27.00
_diffrn_reflns_theta_max 27.00
_diffrn_reflns_theta_min 1.81
_exptl_absorpt_coefficient_mu 8.780
_exptl_absorpt_correction_T_max 0.6209
_exptl_absorpt_correction_T_min 0.3526
_exptl_absorpt_correction_type multi-scan
_exptl_absorpt_process_details '(SADABS; Bruker, 2009)'
_exptl_crystal_colour 'pale yellow'
_exptl_crystal_density_diffrn 3.541
_exptl_crystal_density_method 'not measured'
_exptl_crystal_description block
_exptl_crystal_F_000 1296.0
_exptl_crystal_size_max 0.15
_exptl_crystal_size_mid 0.09
_exptl_crystal_size_min 0.06
_refine_diff_density_max 0.879
_refine_diff_density_min -2.498
_refine_ls_extinction_method none
_refine_ls_goodness_of_fit_ref 1.230
_refine_ls_hydrogen_treatment mixed
_refine_ls_matrix_type full
_refine_ls_number_parameters 430
_refine_ls_number_reflns 5699
_refine_ls_number_restraints 20
_refine_ls_restrained_S_all 1.229
_refine_ls_R_factor_all 0.0212
_refine_ls_R_factor_gt 0.0207
_refine_ls_shift/su_max 0.001
_refine_ls_shift/su_max_lt 0.001
_refine_ls_shift/su_mean 0.000
_refine_ls_structure_factor_coef Fsqd
_refine_ls_weighting_details 'calc w=1/[\s^2^(Fo^2^)+(0.0236P)^2^+1.1372P] where P=(Fo^2^+2Fc^2^)/3'
_refine_ls_weighting_scheme calc
_refine_ls_wR_factor_gt 0.0557
_refine_ls_wR_factor_ref 0.0561
_reflns_number_gt 5599
_reflns_number_total 5699
_reflns_threshold_expression I>2\s(I)
_cod_data_source_file br2139.cif
_cod_data_source_block I
_cod_database_code 2225446
_cod_database_fobs_code 2225446

loop_
_symmetry_equiv_pos_as_xyz
'x, y, z'
'-x, -y, -z'

loop_
_atom_site_type_symbol
_atom_site_label
_atom_site_fract_x
_atom_site_fract_y
_atom_site_fract_z
_atom_site_U_iso_or_equiv
_atom_site_adp_type
_atom_site_calc_flag
_atom_site_refinement_flags
_atom_site_occupancy
_atom_site_disorder_assembly
_atom_site_disorder_group
Pt Pt 0.370508(12) 0.214544(10) 0.496464(11) 0.00637(5) Uani d . 1 . .
Mo Mo1 0.70622(3) 0.22945(2) 0.32045(3) 0.00847(7) Uani d . 1 . .
Mo Mo2 0.47058(3) 0.32387(3) 0.19019(3) 0.00951(7) Uani d . 1 . .
Mo Mo3 0.12269(3) 0.31421(2) 0.35851(3) 0.00933(7) Uani d . 1 . .
Mo Mo4 0.01778(3) 0.22408(2) 0.66624(3) 0.00926(7) Uani d . 1 . .
Mo Mo5 0.26446(3) 0.14143(3) 0.79903(3) 0.00971(7) Uani d . 1 . .
Mo Mo6 0.61144(3) 0.14446(2) 0.62239(3) 0.00808(7) Uani d . 1 . .
K K1 0.07055(10) 0.42124(8) 0.85759(9) 0.0273(2) Uani d . 1 . .
K K2 0.0000 0.0000 0.5000 0.0355(4) Uani d S 1 . .
K K3 0.59498(11) 0.36460(8) 0.82891(9) 0.0313(2) Uani d . 1 . .
K K4 0.26045(10) 0.09021(8) 0.12674(8) 0.0281(2) Uani d . 1 . .
O O1C 0.5151(2) 0.3258(2) 0.3496(2) 0.0090(5) Uani d . 1 . .
O O2C 0.3163(3) 0.1907(2) 0.3667(2) 0.0097(5) Uani d D 1 . .
H H2 0.316(5) 0.118(3) 0.370(4) 0.039(14) Uiso d D 1 . .
O O3C 0.2066(3) 0.3296(2) 0.4991(2) 0.0100(5) Uani d D 1 . .
H H3 0.239(5) 0.401(3) 0.484(5) 0.051(16) Uiso d D 1 . .
O O4C 0.2191(2) 0.1077(2) 0.6475(2) 0.0088(5) Uani d . 1 . .
H H4 0.206(5) 0.034(4) 0.652(4) 0.036(13) Uiso d . 1 . .
O O5C 0.4239(2) 0.2395(2) 0.6249(2) 0.0095(5) Uani d . 1 . .
O O6C 0.5309(3) 0.1025(2) 0.4921(2) 0.0098(5) Uani d . 1 . .
H H6 0.5000 0.0000 0.5000 0.07(3) Uiso d S 1 . .
O O7B 0.6133(3) 0.1997(2) 0.2207(2) 0.0122(5) Uani d . 1 . .
O O8B 0.2979(2) 0.4051(2) 0.2462(2) 0.0114(5) Uani d . 1 . .
O O9B 0.0238(2) 0.1989(2) 0.5211(2) 0.0119(5) Uani d . 1 . .
O O10B 0.1262(3) 0.2514(2) 0.7562(2) 0.0127(5) Uani d . 1 . .
O O11B 0.4359(3) 0.0325(2) 0.7600(2) 0.0124(5) Uani d . 1 . .
H H11 0.429(5) -0.044(4) 0.767(5) 0.042(14) Uiso d . 1 . .
O O12B 0.7099(2) 0.2530(2) 0.4686(2) 0.0116(5) Uani d . 1 . .
O O13T 0.8149(3) 0.1062(2) 0.3315(2) 0.0139(5) Uani d . 1 . .
O O14T 0.8155(3) 0.3469(2) 0.2130(2) 0.0145(5) Uani d . 1 . .
O O15T 0.5792(3) 0.4457(2) 0.0911(2) 0.0168(5) Uani d . 1 . .
O O16T 0.4268(3) 0.2674(2) 0.0998(2) 0.0168(6) Uani d . 1 . .
O O17T 0.0066(3) 0.4276(2) 0.3516(3) 0.0170(6) Uani d . 1 . .
O O18T 0.0983(3) 0.2410(2) 0.2724(2) 0.0144(5) Uani d . 1 . .
O O19T -0.0931(3) 0.3406(2) 0.6643(3) 0.0178(6) Uani d . 1 . .
O O20T -0.0825(3) 0.1011(2) 0.7766(2) 0.0171(6) Uani d . 1 . .
O O21T 0.1625(3) 0.0179(2) 0.9083(2) 0.0194(6) Uani d . 1 . .
O O22T 0.3249(3) 0.2023(2) 0.8760(2) 0.0160(5) Uani d . 1 . .
O O23T 0.6388(3) 0.1967(2) 0.7219(2) 0.0146(5) Uani d . 1 . .
O O24T 0.7139(2) 0.0163(2) 0.6320(2) 0.0122(5) Uani d . 1 . .
O O1W 0.0212(4) 0.1809(3) 1.0680(3) 0.0361(8) Uani d D 1 . .
H H1A -0.039(6) 0.190(5) 1.132(4) 0.08(2) Uiso d D 1 . .
H H1B -0.010(6) 0.114(4) 1.070(6) 0.08(2) Uiso d D 1 . .
O O2W 0.7580(6) 0.2330(4) 0.9609(4) 0.0773(17) Uani d D 1 . .
H H2A 0.738(8) 0.214(7) 1.039(3) 0.13(3) Uiso d D 1 . .
H H2B 0.812(5) 0.181(4) 0.942(5) 0.065(19) Uiso d D 1 . .
O O3W 0.3643(3) 0.4685(3) 0.6662(3) 0.0297(7) Uani d D 1 . .
H H3A 0.421(4) 0.528(3) 0.642(5) 0.046(15) Uiso d D 1 . .
H H3B 0.415(5) 0.413(3) 0.652(5) 0.052(17) Uiso d D 1 . .
O O4W 0.1450(3) 0.4420(3) 1.0368(3) 0.0232(6) Uani d D 1 . .
H H4A 0.226(3) 0.470(4) 1.000(4) 0.043(15) Uiso d D 1 . .
H H4B 0.145(5) 0.382(3) 1.100(3) 0.037(14) Uiso d D 1 . .
O O5W 0.7096(3) 0.4622(2) 0.5447(3) 0.0199(6) Uani d D 1 . .
H H5A 0.782(4) 0.418(4) 0.548(4) 0.046(15) Uiso d D 1 . .
H H5B 0.707(4) 0.478(4) 0.474(3) 0.023(13) Uiso d D 1 . .
O O6W 0.4612(8) -0.0364(7) 0.0153(7) 0.044(2) Uani d PD 0.50 . .
H H6A 0.534(8) -0.080(9) 0.005(11) 0.066 Uiso d PD 0.50 . .
H H6B 0.410(11) -0.064(11) -0.010(11) 0.066 Uiso d PD 0.50 . .

loop_
_atom_site_aniso_label
_atom_site_aniso_U_11
_atom_site_aniso_U_22
_atom_site_aniso_U_33
_atom_site_aniso_U_12
_atom_site_aniso_U_13
_atom_site_aniso_U_23
Pt 0.00609(7) 0.00591(7) 0.00734(8) 0.00024(5) -0.00257(6) -0.00247(6)
Mo1 0.00692(14) 0.00822(13) 0.01040(15) 0.00071(10) -0.00275(11) -0.00396(12)
Mo2 0.00948(14) 0.01008(14) 0.00836(15) -0.00072(10) -0.00320(12) -0.00235(12)
Mo3 0.00878(14) 0.00899(14) 0.01138(16) 0.00063(10) -0.00517(12) -0.00346(12)
Mo4 0.00725(14) 0.00911(14) 0.01092(15) 0.00039(10) -0.00240(12) -0.00391(12)
Mo5 0.00970(14) 0.01067(14) 0.00813(15) 0.00112(11) -0.00255(12) -0.00355(12)
Mo6 0.00793(14) 0.00677(13) 0.01079(15) 0.00094(10) -0.00482(12) -0.00325(12)
K1 0.0422(5) 0.0217(4) 0.0297(5) 0.0106(4) -0.0209(4) -0.0167(4)
K2 0.0150(6) 0.0269(7) 0.0648(10) -0.0064(5) 0.0054(6) -0.0334(7)
K3 0.0470(6) 0.0201(4) 0.0281(5) 0.0015(4) -0.0120(5) -0.0114(4)
K4 0.0356(5) 0.0302(5) 0.0164(4) -0.0166(4) -0.0084(4) -0.0022(4)
O1C 0.0081(11) 0.0091(11) 0.0080(12) -0.0020(9) -0.0016(9) -0.0017(10)
O2C 0.0123(12) 0.0082(11) 0.0106(13) 0.0000(9) -0.0056(10) -0.0041(10)
O3C 0.0088(12) 0.0089(11) 0.0130(13) -0.0002(9) -0.0051(10) -0.0033(10)
O4C 0.0078(11) 0.0066(11) 0.0089(12) -0.0021(9) -0.0010(10) -0.0007(10)
O5C 0.0097(11) 0.0120(11) 0.0097(12) 0.0009(9) -0.0050(10) -0.0057(10)
O6C 0.0080(11) 0.0093(11) 0.0123(13) 0.0008(9) -0.0037(10) -0.0042(10)
O7B 0.0110(12) 0.0144(12) 0.0137(13) 0.0009(9) -0.0044(10) -0.0077(11)
O8B 0.0111(12) 0.0107(11) 0.0127(13) 0.0000(9) -0.0058(10) -0.0030(10)
O9B 0.0109(12) 0.0119(11) 0.0117(13) -0.0029(9) -0.0027(10) -0.0035(10)
O10B 0.0117(12) 0.0141(12) 0.0144(13) 0.0036(9) -0.0056(10) -0.0075(11)
O11B 0.0114(12) 0.0088(11) 0.0143(13) -0.0008(9) -0.0031(10) -0.0023(10)
O12B 0.0120(12) 0.0093(11) 0.0131(13) -0.0008(9) -0.0048(10) -0.0031(10)
O13T 0.0094(12) 0.0129(12) 0.0203(14) 0.0008(9) -0.0046(11) -0.0078(11)
O14T 0.0130(12) 0.0136(12) 0.0145(13) -0.0021(9) -0.0032(11) -0.0035(11)
O15T 0.0126(12) 0.0166(13) 0.0163(14) -0.0034(10) -0.0034(11) -0.0011(11)
O16T 0.0163(13) 0.0204(13) 0.0151(14) 0.0005(10) -0.0063(11) -0.0073(12)
O17T 0.0141(13) 0.0159(13) 0.0213(15) 0.0034(10) -0.0081(11) -0.0062(12)
O18T 0.0148(12) 0.0164(12) 0.0152(13) -0.0002(10) -0.0073(11) -0.0070(11)
O19T 0.0142(13) 0.0168(13) 0.0248(15) 0.0045(10) -0.0078(12) -0.0104(12)
O20T 0.0145(13) 0.0157(13) 0.0159(14) -0.0030(10) -0.0029(11) -0.0017(11)
O21T 0.0166(14) 0.0163(13) 0.0166(15) 0.0011(10) -0.0012(12) -0.0012(12)
O22T 0.0201(13) 0.0196(13) 0.0138(13) 0.0042(10) -0.0092(11) -0.0097(11)
O23T 0.0171(13) 0.0144(12) 0.0156(14) -0.0006(10) -0.0069(11) -0.0076(11)
O24T 0.0108(12) 0.0106(11) 0.0152(13) 0.0011(9) -0.0050(10) -0.0044(10)
O1W 0.0324(18) 0.041(2) 0.0307(19) -0.0046(15) 0.0027(15) -0.0203(17)
O2W 0.099(4) 0.088(3) 0.026(2) 0.072(3) -0.019(2) -0.023(2)
O3W 0.0254(16) 0.0216(15) 0.044(2) -0.0014(13) -0.0079(15) -0.0178(15)
O4W 0.0189(14) 0.0273(16) 0.0163(15) -0.0046(12) -0.0062(12) 0.0009(13)
O5W 0.0227(15) 0.0132(13) 0.0284(17) 0.0015(11) -0.0129(13) -0.0091(13)
O6W 0.051(6) 0.054(6) 0.037(4) 0.030(4) -0.032(4) -0.018(4)

loop_
_atom_type_symbol
_atom_type_description
_atom_type_scat_dispersion_real
_atom_type_scat_dispersion_imag
_atom_type_scat_source
O O 0.0106 0.0060 'International Tables Vol C Tables 4.2.6.8 and 6.1.1.4'
H H 0.0000 0.0000 'International Tables Vol C Tables 4.2.6.8 and 6.1.1.4'
K K 0.2009 0.2494 'International Tables Vol C Tables 4.2.6.8 and 6.1.1.4'
Mo Mo -1.6832 0.6857 'International Tables Vol C Tables 4.2.6.8 and 6.1.1.4'
Pt Pt -1.7033 8.3905 'International Tables Vol C Tables 4.2.6.8 and 6.1.1.4'

loop_
_geom_angle_atom_site_label_1
_geom_angle_atom_site_label_2
_geom_angle_atom_site_label_3
_geom_angle_site_symmetry_1
_geom_angle_site_symmetry_3
_geom_angle
_geom_angle_publ_flag
O1C Pt O6C . . 83.77(10) ?
O1C Pt O5C . . 97.36(10) ?
O6C Pt O5C . . 83.63(10) ?
O1C Pt O2C . . 82.44(10) ?
O6C Pt O2C . . 96.73(10) ?
O5C Pt O2C . . 179.57(9) ?
O1C Pt O4C . . 177.47(9) ?
O6C Pt O4C . . 98.47(10) ?
O5C Pt O4C . . 81.74(10) ?
O2C Pt O4C . . 98.44(10) ?
O1C Pt O3C . . 95.90(10) ?
O6C Pt O3C . . 179.41(9) ?
O5C Pt O3C . . 96.90(10) ?
O2C Pt O3C . . 82.74(10) ?
O4C Pt O3C . . 81.88(10) ?
O14T Mo1 O13T . . 105.35(12) ?
O14T Mo1 O7B . . 100.55(11) ?
O13T Mo1 O7B . . 96.64(11) ?
O14T Mo1 O12B . . 96.89(11) ?
O13T Mo1 O12B . . 96.56(11) ?
O7B Mo1 O12B . . 154.46(10) ?
O14T Mo1 O1C . . 96.38(10) ?
O13T Mo1 O1C . . 158.00(10) ?
O7B Mo1 O1C . . 75.67(9) ?
O12B Mo1 O1C . . 84.01(10) ?
O14T Mo1 O6C . . 165.54(10) ?
O13T Mo1 O6C . . 86.23(10) ?
O7B Mo1 O6C . . 86.39(10) ?
O12B Mo1 O6C . . 72.78(9) ?
O1C Mo1 O6C . . 72.89(9) ?
O15T Mo2 O16T . . 106.40(12) ?
O15T Mo2 O8B . . 98.22(11) ?
O16T Mo2 O8B . . 100.68(11) ?
O15T Mo2 O7B . . 101.30(11) ?
O16T Mo2 O7B . . 92.82(11) ?
O8B Mo2 O7B . . 152.03(10) ?
O15T Mo2 O1C . . 92.44(11) ?
O16T Mo2 O1C . . 158.60(10) ?
O8B Mo2 O1C . . 86.22(9) ?
O7B Mo2 O1C . . 73.19(9) ?
O15T Mo2 O2C . . 161.42(11) ?
O16T Mo2 O2C . . 91.12(11) ?
O8B Mo2 O2C . . 71.88(9) ?
O7B Mo2 O2C . . 83.57(9) ?
O1C Mo2 O2C . . 71.63(9) ?
O17T Mo3 O18T . . 106.56(12) ?
O17T Mo3 O8B . . 98.83(11) ?
O18T Mo3 O8B . . 101.53(11) ?
O17T Mo3 O9B . . 101.37(11) ?
O18T Mo3 O9B . . 97.67(11) ?
O8B Mo3 O9B . . 146.75(10) ?
O17T Mo3 O3C . . 99.47(11) ?
O18T Mo3 O3C . . 153.10(10) ?
O8B Mo3 O3C . . 80.67(10) ?
O9B Mo3 O3C . . 70.18(9) ?
O17T Mo3 O2C . . 166.65(11) ?
O18T Mo3 O2C . . 84.31(10) ?
O8B Mo3 O2C . . 70.90(9) ?
O9B Mo3 O2C . . 84.41(10) ?
O3C Mo3 O2C . . 70.96(9) ?
O19T Mo4 O20T . . 106.07(13) ?
O19T Mo4 O9B . . 101.28(12) ?
O20T Mo4 O9B . . 98.83(12) ?
O19T Mo4 O10B . . 98.77(11) ?
O20T Mo4 O10B . . 100.44(12) ?
O9B Mo4 O10B . . 147.02(10) ?
O19T Mo4 O3C . . 95.89(11) ?
O20T Mo4 O3C . . 157.14(10) ?
O9B Mo4 O3C . . 70.14(9) ?
O10B Mo4 O3C . . 82.01(10) ?
O19T Mo4 O4C . . 163.39(11) ?
O20T Mo4 O4C . . 88.94(11) ?
O9B Mo4 O4C . . 82.95(10) ?
O10B Mo4 O4C . . 70.94(9) ?
O3C Mo4 O4C . . 70.23(9) ?
O22T Mo5 O21T . . 106.70(13) ?
O22T Mo5 O10B . . 101.84(11) ?
O21T Mo5 O10B . . 102.99(11) ?
O22T Mo5 O11B . . 97.58(11) ?
O21T Mo5 O11B . . 89.09(11) ?
O10B Mo5 O11B . . 152.95(10) ?
O22T Mo5 O5C . . 91.56(11) ?
O21T Mo5 O5C . . 154.90(10) ?
O10B Mo5 O5C . . 89.52(10) ?
O11B Mo5 O5C . . 71.17(9) ?
O22T Mo5 O4C . . 162.98(11) ?
O21T Mo5 O4C . . 90.31(11) ?
O10B Mo5 O4C . . 72.93(9) ?
O11B Mo5 O4C . . 83.03(9) ?
O5C Mo5 O4C . . 72.45(9) ?
O23T Mo6 O24T . . 104.61(11) ?
O23T Mo6 O12B . . 103.60(11) ?
O24T Mo6 O12B . . 103.93(11) ?
O23T Mo6 O5C . . 92.37(11) ?
O24T Mo6 O5C . . 154.05(10) ?
O12B Mo6 O5C . . 90.63(10) ?
O23T Mo6 O11B . . 93.94(11) ?
O24T Mo6 O11B . . 87.50(10) ?
O12B Mo6 O11B . . 155.64(10) ?
O5C Mo6 O11B . . 71.63(9) ?
O23T Mo6 O6C . . 166.81(10) ?
O24T Mo6 O6C . . 88.05(10) ?
O12B Mo6 O6C . . 76.34(10) ?
O5C Mo6 O6C . . 74.46(9) ?
O11B Mo6 O6C . . 82.73(9) ?
O4W K1 O10B . . 131.27(9) ?
O4W K1 O3W . . 95.82(9) ?
O10B K1 O3W . . 71.65(8) ?
O4W K1 O3W 2_567 . 136.06(9) ?
O14T K1 O3W 2_666 . 66.24(8) ?
O17T K1 O3W 2_566 . 82.07(9) ?
O4W K1 O1W . . 71.71(9) ?
O10B K1 O1W . . 72.44(8) ?
O4W K1 O1W 2_567 . 102.34(9) ?
O14T K1 O1W 2_666 . 139.77(9) ?
O17T K1 O1W 2_566 . 145.67(9) ?
O3W K1 O1W . . 115.70(9) ?
O9B K2 O9B 2_556 . 180.000(17) ?
O9B K2 O24T . 1_455 83.34(7) ?
O9B K2 O24T . 2_656 96.66(7) ?
O9B K2 O13T . 1_455 93.58(7) ?
O9B K2 O18T . 2_556 123.48(7) ?
O9B K2 O18T 2_556 . 123.48(7) ?
O9B K2 O18T . . 56.52(7) ?
O24T K2 O18T 1_455 . 107.85(7) ?
O24T K2 O18T 2_656 . 72.15(7) ?
O13T K2 O18T 2_656 . 119.67(6) ?
O13T K2 O18T 1_455 . 60.33(6) ?
O18T K2 O18T 2_556 . 180.00(14) ?
O2W K3 O23T . . 87.40(12) ?
O2W K3 O8B . 2_666 101.70(15) ?
O23T K3 O8B . 2_666 135.26(8) ?
O2W K3 O16T . 1_556 68.29(11) ?
O23T K3 O16T . 1_556 112.47(8) ?
O2W K3 O15T . 2_666 117.98(11) ?
O23T K3 O15T . 2_666 151.29(8) ?
O2W K3 O5W . . 121.75(11) ?
O23T K3 O5W . . 64.76(7) ?
O8B K3 O5W 2_666 . 73.57(7) ?
O16T K3 O5W 1_556 . 168.39(8) ?
O15T K3 O5W 2_666 . 107.09(7) ?
O2W K3 O19T . 1_655 66.76(11) ?
O23T K3 O19T . 1_655 63.34(7) ?
O5W K3 O19T . 1_655 55.12(7) ?
O2W K3 O22T . . 110.14(14) ?
O23T K3 O22T . . 59.79(7) ?
O8B K3 O22T 2_666 . 145.97(7) ?
O16T K3 O22T 1_556 . 71.25(7) ?
O15T K3 O22T 2_666 . 96.63(7) ?
O5W K3 O22T . . 98.56(7) ?
O19T K3 O22T 1_655 . 123.13(7) ?
O6W K4 O20T . 2_556 86.85(17) ?
O6W K4 O16T . . 100.30(17) ?
O20T K4 O16T 2_556 . 163.39(9) ?
O6W K4 O22T . 1_554 72.57(17) ?
O20T K4 O22T 2_556 1_554 112.52(8) ?
O16T K4 O22T . 1_554 84.01(8) ?
O6W K4 O1W . 1_554 125.74(17) ?
O20T K4 O1W 2_556 1_554 75.80(9) ?
O16T K4 O1W . 1_554 110.80(9) ?
O22T K4 O1W 1_554 1_554 68.01(9) ?
O6W K4 O6W . 2_655 22.7(3) ?
O20T K4 O6W 2_556 2_655 109.37(17) ?
O16T K4 O6W . 2_655 77.87(16) ?
O22T K4 O6W 1_554 2_655 66.98(16) ?
O1W K4 O6W 1_554 2_655 132.79(17) ?
O6W K4 O24T . 2_656 97.28(17) ?
O20T K4 O24T 2_556 2_656 80.55(8) ?
O16T K4 O24T . 2_656 83.66(8) ?
O22T K4 O24T 1_554 2_656 162.32(8) ?
O1W K4 O24T 1_554 2_656 128.57(9) ?
O6W K4 O24T 2_655 2_656 98.00(16) ?
O6W K4 O18T . . 164.77(16) ?
O20T K4 O18T 2_556 . 102.64(8) ?
O16T K4 O18T . . 67.51(7) ?
O22T K4 O18T 1_554 . 113.50(8) ?
O1W K4 O18T 1_554 . 68.76(9) ?
O6W K4 O18T 2_655 . 144.85(16) ?
O24T K4 O18T 2_656 . 72.99(7) ?
Pt O1C Mo1 . . 105.46(10) ?
Pt O1C Mo2 . . 104.98(10) ?
Mo1 O1C Mo2 . . 96.30(9) ?
Pt O2C Mo2 . . 100.81(10) ?
Pt O2C Mo3 . . 102.68(10) ?
Mo2 O2C Mo3 . . 92.77(9) ?
Pt O3C Mo3 . . 103.60(10) ?
Pt O3C Mo4 . . 104.25(10) ?
Mo3 O3C Mo4 . . 94.06(9) ?
Pt O4C Mo5 . . 100.24(10) ?
Pt O4C Mo4 . . 103.64(10) ?
Mo5 O4C Mo4 . . 92.53(9) ?
Pt O5C Mo6 . . 103.86(10) ?
Pt O5C Mo5 . . 105.34(10) ?
Mo6 O5C Mo5 . . 105.12(10) ?
Pt O6C Mo6 . . 97.38(10) ?
Pt O6C Mo1 . . 97.89(10) ?
Mo6 O6C Mo1 . . 90.69(8) ?
Mo1 O7B Mo2 . . 109.41(11) ?
Mo2 O8B Mo3 . . 119.78(12) ?
Mo2 O8B K3 . 2_666 101.44(9) ?
Mo3 O8B K3 . 2_666 137.03(11) ?
Mo4 O9B Mo3 . . 119.62(12) ?
Mo5 O10B Mo4 . . 119.84(12) ?
Mo5 O11B Mo6 . . 107.00(11) ?
Mo6 O12B Mo1 . . 118.20(12) ?
H1A O1W H1B . . 103(4) ?
H2A O2W H2B . . 105(4) ?
H3A O3W H3B . . 107(3) ?
H4A O4W H4B . . 109(4) ?
H5A O5W H5B . . 105(3) ?
H6A O6W H6B . . 101(10) ?

loop_
_geom_bond_atom_site_label_1
_geom_bond_atom_site_label_2
_geom_bond_site_symmetry_2
_geom_bond_distance
_geom_bond_publ_flag
Pt O1C . 1.979(2) ?
Pt O2C . 2.006(2) ?
Pt O3C . 2.034(2) ?
Pt O4C . 2.011(2) ?
Pt O5C . 1.992(2) ?
Pt O6C . 1.986(2) ?
Pt Mo6 . 3.2149(3) ?
Mo1 Mo2 . 3.2140(4) ?
Mo1 O1C . 2.118(2) ?
Mo1 O6C . 2.329(2) ?
Mo1 O7B . 1.951(2) ?
Mo1 O12B . 1.984(2) ?
Mo1 O13T . 1.742(2) ?
Mo1 O14T . 1.694(2) ?
Mo2 O1C . 2.196(2) ?
Mo2 O2C . 2.289(2) ?
Mo2 O7B . 1.987(2) ?
Mo2 O8B . 1.927(2) ?
Mo2 O15T . 1.704(2) ?
Mo2 O16T . 1.716(3) ?
Mo3 O2C . 2.326(2) ?
Mo3 O3C . 2.273(3) ?
Mo3 O8B . 1.936(2) ?
Mo3 O9B . 1.936(2) ?
Mo3 O17T . 1.698(2) ?
Mo3 O18T . 1.721(2) ?
Mo4 O3C . 2.285(2) ?
Mo4 O4C . 2.323(2) ?
Mo4 O9B . 1.923(3) ?
Mo4 O10B . 1.950(2) ?
Mo4 O19T . 1.697(2) ?
Mo4 O20T . 1.707(2) ?
Mo5 O4C . 2.278(3) ?
Mo5 O5C . 2.151(2) ?
Mo5 O10B . 1.892(2) ?
Mo5 O11B . 2.076(2) ?
Mo5 O21T . 1.715(2) ?
Mo5 O22T . 1.702(2) ?
Mo6 O5C . 2.091(2) ?
Mo6 O6C . 2.286(2) ?
Mo6 O11B . 2.114(2) ?
Mo6 O12B . 1.840(2) ?
Mo6 O23T . 1.701(2) ?
Mo6 O24T . 1.756(2) ?
K1 O10B . 2.713(3) ?
K1 O14T 2_666 2.854(3) ?
K1 O17T 2_566 2.880(3) ?
K1 O1W . 3.039(4) ?
K1 O3W . 2.986(3) ?
K1 O4W . 2.700(3) ?
K1 O4W 2_567 2.815(3) ?
K2 O9B 2_556 2.574(2) ?
K2 O9B . 2.574(2) ?
K2 O13T 2_656 3.128(3) ?
K2 O13T 1_455 3.128(3) ?
K2 O18T 2_556 3.149(3) ?
K2 O18T . 3.149(3) ?
K2 O24T 1_455 2.767(2) ?
K2 O24T 2_656 2.767(2) ?
K3 O8B 2_666 2.799(2) ?
K3 O15T 2_666 2.985(3) ?
K3 O16T 1_556 2.983(3) ?
K3 O19T 1_655 3.105(3) ?
K3 O22T . 3.282(3) ?
K3 O23T . 2.749(3) ?
K3 O2W . 2.706(4) ?
K3 O5W . 3.068(3) ?
K4 O16T . 2.720(3) ?
K4 O18T . 2.995(3) ?
K4 O20T 2_556 2.702(3) ?
K4 O22T 1_554 2.744(3) ?
K4 O24T 2_656 2.883(3) ?
K4 O1W 1_554 2.756(4) ?
K4 O6W 2_655 2.866(8) ?
K4 O6W . 2.687(8) ?
O6C H6 . 1.28000 ?

loop_
_geom_hbond_atom_site_label_D
_geom_hbond_atom_site_label_H
_geom_hbond_atom_site_label_A
_geom_hbond_site_symmetry_A
_geom_hbond_distance_DH
_geom_hbond_distance_HA
_geom_hbond_distance_DA
_geom_hbond_angle_DHA
_geom_hbond_publ_flag
O2C H2 O24T 2_656 0.87(3) 1.70(3) 2.561(3) 168(5) y
O3C H3 O5W 2_666 0.89(3) 1.67(3) 2.552(4) 177(5) y
O4C H4 O13T 2_656 0.89(5) 1.67(5) 2.562(3) 176(5) y
O6C H6 O6C 2_656 1.280 1.280 2.553(3) 180.0 y
O11B H11 O7B 2_656 0.90(5) 1.93(5) 2.826(3) 172(4) y
O1W H1A O13T 1_456 0.84(3) 2.27(4) 3.014(4) 149(5) n
O1W H1B O21T 2_557 0.89(3) 2.22(4) 3.067(4) 159(6) n
O2W H2A O7B 1_556 0.86(3) 2.10(4) 2.906(5) 157(7) n
O2W H2B O21T 2_657 0.83(3) 2.49(5) 3.038(5) 125(5) n
O3W H3A O1C 2_666 0.86(3) 2.01(3) 2.811(4) 154(5) n
O3W H3B O5C . 0.83(3) 2.24(3) 2.973(4) 147(4) n
O4W H4A O15T 2_666 0.81(3) 2.03(3) 2.839(4) 175(5) n
O4W H4B O18T 1_556 0.84(3) 2.11(3) 2.938(4) 168(4) n
O5W H5A O19T 1_655 0.86(3) 2.14(3) 2.856(4) 141(4) n
O5W H5B O3W 2_666 0.83(2) 1.99(3) 2.787(4) 160(4) n
O6W H6A O22T 2_656 0.85(3) 2.41(8) 3.097(7) 138(11) n
